data_1567426
loop_
_publ_author_name
'Szal\'oki, Gy\"orgy'
'Babinot, Julien'
'Martin-Diaconescu, Vlad'
'Mallet-Ladeira, Sonia'
'Garc\'ia-Rodeja, Yago'
'Karinne, Miqueu'
'Bourissou, Didier'

_publ_section_title
;
 &#x000D; Ligand-enabled oxidation of gold(I) complexes with
 o-quinones&#x000D;
;
_journal_name_full 'Chemical Science'
_journal_paper_doi 10.1039/D2SC03724F
_journal_year 2022
_chemical_formula_moiety 'C24 H46 Au B9 Br4 N4 O2 P2'
_chemical_formula_sum 'C24 H46 Au B9 Br4 N4 O2 P2'
_chemical_formula_weight 1098.45
_space_group_IT_number 14
_space_group_name_Hall '-P 2ybc'
_space_group_name_H-M_alt 'P 1 21/c 1'
_symmetry_cell_setting monoclinic
_symmetry_Int_Tables_number 14
_symmetry_space_group_name_Hall '-P 2ybc'
_symmetry_space_group_name_H-M 'P 1 21/c 1'
_atom_sites_solution_hydrogens mixed
_audit_update_record
;
2022-06-20 deposited with the CCDC.	2022-08-05 downloaded from the CCDC.
;
_cell_angle_alpha 90
_cell_angle_beta 90.509(2)
_cell_angle_gamma 90
_cell_formula_units_Z 8
_cell_length_a 21.4705(13)
_cell_length_b 18.6774(12)
_cell_length_c 19.3095(10)
_cell_measurement_reflns_used 9964
_cell_measurement_temperature 193(2)
_cell_measurement_theta_max 29.00
_cell_measurement_theta_min 2.55
_cell_volume 7743.1(8)
_computing_cell_refinement 'APEX2 and SAINT'
_computing_data_collection APEX2
_computing_data_reduction SAINT
_computing_molecular_graphics 'Ortep-3 for Windows (Farrugia, 1997)'
_computing_publication_material 'WinGX publication routines (Farrugia, 1999)'
_computing_structure_refinement 'SHELXL-2018/3 (Sheldrick, 2015)'
_computing_structure_solution 'SHELXT (Sheldrick, 2015)'
_diffrn_ambient_temperature 193(2)
_diffrn_measured_fraction_theta_full 0.999
_diffrn_measured_fraction_theta_max 0.998
_diffrn_measurement_device_type 'Bruker D8 VENTURE PHOTON3'
_diffrn_measurement_method 'phi and omega scans'
_diffrn_radiation_monochromator triumph
_diffrn_radiation_source 'fine focus sealed tube'
_diffrn_radiation_type MoK\a
_diffrn_radiation_wavelength 0.71073
_diffrn_reflns_av_R_equivalents 0.0988
_diffrn_reflns_av_unetI/netI 0.037
_diffrn_reflns_Laue_measured_fraction_full 0.999
_diffrn_reflns_Laue_measured_fraction_max 0.998
_diffrn_reflns_limit_h_max 25
_diffrn_reflns_limit_h_min -25
_diffrn_reflns_limit_k_max 22
_diffrn_reflns_limit_k_min -22
_diffrn_reflns_limit_l_max 23
_diffrn_reflns_limit_l_min -21
_diffrn_reflns_number 227256
_diffrn_reflns_point_group_measured_fraction_full 0.999
_diffrn_reflns_point_group_measured_fraction_max 0.998
_diffrn_reflns_theta_full 25.242
_diffrn_reflns_theta_max 25.362
_diffrn_reflns_theta_min 2.375
_diffrn_standards_decay_% 0
_diffrn_standards_interval_count 0
_diffrn_standards_interval_time 0
_diffrn_standards_number 0
_exptl_absorpt_coefficient_mu 8.041
_exptl_absorpt_correction_T_max 0.7461
_exptl_absorpt_correction_T_min 0.6042
_exptl_absorpt_correction_type multi-scan
_exptl_absorpt_process_details 'SADABS(Bruker AXS Inc.)'
_exptl_crystal_colour orange
_exptl_crystal_density_diffrn 1.885
_exptl_crystal_density_method 'not measured'
_exptl_crystal_description parallelepiped
_exptl_crystal_F_000 4224
_exptl_crystal_size_max 0.12
_exptl_crystal_size_mid 0.06
_exptl_crystal_size_min 0.01
_refine_diff_density_max 1.628
_refine_diff_density_min -0.855
_refine_diff_density_rms 0.134
_refine_ls_extinction_method none
_refine_ls_goodness_of_fit_ref 1.063
_refine_ls_hydrogen_treatment mixed
_refine_ls_matrix_type full
_refine_ls_number_parameters 869
_refine_ls_number_reflns 14181
_refine_ls_number_restraints 4
_refine_ls_restrained_S_all 1.062
_refine_ls_R_factor_all 0.0582
_refine_ls_R_factor_gt 0.0346
_refine_ls_shift/su_max 0.002
_refine_ls_shift/su_mean 0
_refine_ls_structure_factor_coef Fsqd
_refine_ls_weighting_details 'w=1/[\s^2^(Fo^2^)+(0.0298P)^2^+29.0807P] where P=(Fo^2^+2Fc^2^)/3'
_refine_ls_weighting_scheme calc
_refine_ls_wR_factor_gt 0.0711
_refine_ls_wR_factor_ref 0.0793
_reflns_Friedel_coverage 0
_reflns_number_gt 10868
_reflns_number_total 14181
_reflns_threshold_expression 'I > 2\s(I)'
_cod_data_source_file d2sc03724f2.cif
_cod_data_source_block 3b
_cod_original_sg_symbol_H-M 'P 21/c'
_cod_database_code 1567426

loop_
_symmetry_equiv_pos_as_xyz
'x, y, z'
'-x, y+1/2, -z+1/2'
'-x, -y, -z'
'x, -y-1/2, z-1/2'

loop_
_atom_site_label
_atom_site_type_symbol
_atom_site_fract_x
_atom_site_fract_y
_atom_site_fract_z
_atom_site_U_iso_or_equiv
_atom_site_adp_type
_atom_site_occupancy
_atom_site_site_symmetry_order
_atom_site_calc_flag
_atom_site_refinement_flags_posn
_atom_site_refinement_flags_adp
_atom_site_refinement_flags_occupancy
_atom_site_disorder_assembly
_atom_site_disorder_group
C1 C 0.0060(3) 0.7021(3) 0.7475(3) 0.0195(12) Uani 1 1 d . . . . .
C2 C 0.0120(3) 0.7864(3) 0.7471(3) 0.0208(13) Uani 1 1 d . . . . .
C3 C 0.1057(3) 0.5304(4) 0.6904(4) 0.0364(16) Uani 1 1 d . . . . .
H3A H 0.111148 0.487236 0.719591 0.044 Uiso 1 1 calc R U . . .
H3B H 0.14285 0.535842 0.660849 0.044 Uiso 1 1 calc R U . . .
C4 C 0.0485(4) 0.5243(3) 0.6472(4) 0.0423(19) Uani 1 1 d . . . . .
H4A H 0.058297 0.502654 0.601785 0.051 Uiso 1 1 calc R U . . .
H4B H 0.017269 0.493962 0.670548 0.051 Uiso 1 1 calc R U . . .
C5 C -0.0136(5) 0.6160(4) 0.5763(4) 0.064(3) Uani 1 1 d . . . . .
H5 H -0.026783 0.666995 0.581468 0.077 Uiso 1 1 calc R U . . .
C6 C -0.0716(5) 0.5715(6) 0.5736(6) 0.106(5) Uani 1 1 d . . . . .
H6A H -0.060543 0.521136 0.566823 0.159 Uiso 1 1 calc R U . . .
H6B H -0.098107 0.587626 0.535018 0.159 Uiso 1 1 calc R U . . .
H6C H -0.094244 0.576786 0.617156 0.159 Uiso 1 1 calc R U . . .
C7 C 0.0235(6) 0.6112(5) 0.5113(4) 0.089(4) Uani 1 1 d . . . . .
H7A H 0.058478 0.644935 0.51387 0.133 Uiso 1 1 calc R U . . .
H7B H -0.003083 0.623259 0.471498 0.133 Uiso 1 1 calc R U . . .
H7C H 0.039565 0.56244 0.505972 0.133 Uiso 1 1 calc R U . . .
C8 C 0.1410(3) 0.6109(4) 0.7916(3) 0.0394(17) Uani 1 1 d . . . . .
H8 H 0.125276 0.654767 0.815579 0.047 Uiso 1 1 calc R U . . .
C9 C 0.1411(4) 0.5497(5) 0.8444(4) 0.061(2) Uani 1 1 d . . . . .
H9A H 0.098246 0.53966 0.858573 0.092 Uiso 1 1 calc R U . . .
H9B H 0.166004 0.563493 0.884961 0.092 Uiso 1 1 calc R U . . .
H9C H 0.159026 0.506766 0.823265 0.092 Uiso 1 1 calc R U . . .
C10 C 0.2065(4) 0.6269(5) 0.7666(5) 0.058(2) Uani 1 1 d . . . . .
H10A H 0.221724 0.586392 0.739307 0.086 Uiso 1 1 calc R U . . .
H10B H 0.234137 0.634466 0.806631 0.086 Uiso 1 1 calc R U . . .
H10C H 0.205888 0.670108 0.737841 0.086 Uiso 1 1 calc R U . . .
C11 C 0.0607(4) 0.9569(3) 0.6517(4) 0.048(2) Uani 1 1 d . . . . .
H11A H 0.028576 0.980758 0.679944 0.058 Uiso 1 1 calc R U . . .
H11B H 0.068178 0.985998 0.609688 0.058 Uiso 1 1 calc R U . . .
C12 C 0.1202(4) 0.9472(4) 0.6928(4) 0.049(2) Uani 1 1 d . . . . .
H12A H 0.156352 0.942766 0.661593 0.059 Uiso 1 1 calc R U . . .
H12B H 0.127258 0.988336 0.724257 0.059 Uiso 1 1 calc R U . . .
C13 C 0.0140(4) 0.8681(4) 0.5641(3) 0.0378(17) Uani 1 1 d . . . . .
H13 H 0.007369 0.815132 0.561684 0.045 Uiso 1 1 calc R U . . .
C14 C -0.0482(4) 0.9023(5) 0.5540(5) 0.058(2) Uani 1 1 d . . . . .
H14A H -0.075616 0.88849 0.592039 0.087 Uiso 1 1 calc R U . . .
H14B H -0.066379 0.886336 0.509918 0.087 Uiso 1 1 calc R U . . .
H14C H -0.043376 0.954442 0.553445 0.087 Uiso 1 1 calc R U . . .
C15 C 0.0590(4) 0.8872(4) 0.5066(4) 0.050(2) Uani 1 1 d . . . . .
H15A H 0.069321 0.938243 0.509367 0.075 Uiso 1 1 calc R U . . .
H15B H 0.039594 0.876897 0.461583 0.075 Uiso 1 1 calc R U . . .
H15C H 0.097153 0.858789 0.511812 0.075 Uiso 1 1 calc R U . . .
C16 C 0.1570(4) 0.8573(5) 0.7841(4) 0.050(2) Uani 1 1 d . . . . .
H16 H 0.141917 0.810698 0.803118 0.06 Uiso 1 1 calc R U . . .
C17 C 0.1609(4) 0.9105(7) 0.8442(5) 0.088(4) Uani 1 1 d . . . . .
H17A H 0.177961 0.955973 0.827645 0.131 Uiso 1 1 calc R U . . .
H17B H 0.188144 0.891065 0.880649 0.131 Uiso 1 1 calc R U . . .
H17C H 0.119204 0.918439 0.862878 0.131 Uiso 1 1 calc R U . . .
C18 C 0.2213(4) 0.8445(6) 0.7537(5) 0.074(3) Uani 1 1 d . . . . .
H18A H 0.218784 0.806203 0.719049 0.111 Uiso 1 1 calc R U . . .
H18B H 0.2503 0.83039 0.790729 0.111 Uiso 1 1 calc R U . . .
H18C H 0.236134 0.888516 0.731771 0.111 Uiso 1 1 calc R U . . .
C19 C 0.2084(3) 0.6816(3) 0.5448(3) 0.0288(15) Uani 1 1 d . . . . .
C20 C 0.2479(3) 0.6364(4) 0.5039(3) 0.0352(16) Uani 1 1 d . . . . .
C21 C 0.2911(3) 0.6671(4) 0.4611(3) 0.0328(16) Uani 1 1 d . . . . .
C22 C 0.2973(3) 0.7410(4) 0.4572(3) 0.0314(15) Uani 1 1 d . . . . .
C23 C 0.2592(3) 0.7849(3) 0.4959(3) 0.0302(15) Uani 1 1 d . . . . .
C24 C 0.2151(3) 0.7562(3) 0.5405(3) 0.0300(14) Uani 1 1 d . . . . .
C25 C 0.6998(3) 0.7092(3) 0.4920(3) 0.0173(12) Uani 1 1 d . . . . .
C26 C 0.7004(3) 0.7936(3) 0.4925(3) 0.0169(12) Uani 1 1 d . . . . .
C27 C 0.5874(4) 0.5463(4) 0.4477(5) 0.060(2) Uani 1 1 d . . . . .
H27A H 0.543858 0.543139 0.43075 0.073 Uiso 1 1 calc R U . . .
H27B H 0.594794 0.50665 0.480811 0.073 Uiso 1 1 calc R U . . .
C28 C 0.6303(4) 0.5403(3) 0.3895(4) 0.0419(19) Uani 1 1 d . . . . .
H28A H 0.606565 0.530884 0.346311 0.05 Uiso 1 1 calc R U . . .
H28B H 0.659274 0.499858 0.397475 0.05 Uiso 1 1 calc R U . . .
C29 C 0.5571(4) 0.6387(4) 0.5391(4) 0.0433(19) Uani 1 1 d . . . . .
H29 H 0.574948 0.684331 0.557788 0.052 Uiso 1 1 calc R U . . .
C30 C 0.5577(4) 0.5836(5) 0.5980(4) 0.066(3) Uani 1 1 d . . . . .
H30A H 0.538536 0.538969 0.581713 0.098 Uiso 1 1 calc R U . . .
H30B H 0.534041 0.602357 0.637208 0.098 Uiso 1 1 calc R U . . .
H30C H 0.600722 0.574341 0.612618 0.098 Uiso 1 1 calc R U . . .
C31 C 0.4913(4) 0.6546(5) 0.5130(5) 0.065(3) Uani 1 1 d . . . . .
H31A H 0.492852 0.692065 0.477547 0.098 Uiso 1 1 calc R U . . .
H31B H 0.465735 0.670901 0.551715 0.098 Uiso 1 1 calc R U . . .
H31C H 0.473144 0.611043 0.493062 0.098 Uiso 1 1 calc R U . . .
C32 C 0.6993(3) 0.6234(4) 0.3173(3) 0.0324(15) Uani 1 1 d . . . . .
H32 H 0.709915 0.675483 0.318087 0.039 Uiso 1 1 calc R U . . .
C33 C 0.7595(4) 0.5823(4) 0.3127(4) 0.052(2) Uani 1 1 d . . . . .
H33A H 0.785865 0.593601 0.35298 0.078 Uiso 1 1 calc R U . . .
H33B H 0.781251 0.595901 0.270245 0.078 Uiso 1 1 calc R U . . .
H33C H 0.750706 0.530879 0.311892 0.078 Uiso 1 1 calc R U . . .
C34 C 0.6578(4) 0.6102(5) 0.2540(3) 0.049(2) Uani 1 1 d . . . . .
H34A H 0.648283 0.559048 0.250411 0.073 Uiso 1 1 calc R U . . .
H34B H 0.679484 0.62592 0.212232 0.073 Uiso 1 1 calc R U . . .
H34C H 0.618966 0.637319 0.258745 0.073 Uiso 1 1 calc R U . . .
C35 C 0.6008(4) 0.9653(3) 0.4369(4) 0.0387(17) Uani 1 1 d . . . . .
H35A H 0.598561 1.00817 0.466917 0.046 Uiso 1 1 calc R U . . .
H35B H 0.562274 0.962516 0.408443 0.046 Uiso 1 1 calc R U . . .
C36 C 0.6571(4) 0.9681(3) 0.3919(4) 0.0390(18) Uani 1 1 d . . . . .
H36A H 0.647734 0.994281 0.348527 0.047 Uiso 1 1 calc R U . . .
H36B H 0.691806 0.992641 0.416284 0.047 Uiso 1 1 calc R U . . .
C37 C 0.5664(3) 0.8817(4) 0.5364(4) 0.0422(18) Uani 1 1 d . . . . .
H37 H 0.582169 0.836637 0.558362 0.051 Uiso 1 1 calc R U . . .
C38 C 0.5691(4) 0.9405(5) 0.5913(4) 0.059(2) Uani 1 1 d . . . . .
H38A H 0.612676 0.95101 0.602928 0.088 Uiso 1 1 calc R U . . .
H38B H 0.547388 0.924415 0.6329 0.088 Uiso 1 1 calc R U . . .
H38C H 0.54898 0.983837 0.573233 0.088 Uiso 1 1 calc R U . . .
C39 C 0.5004(4) 0.8670(5) 0.5100(5) 0.062(3) Uani 1 1 d . . . . .
H39A H 0.482653 0.911078 0.490678 0.093 Uiso 1 1 calc R U . . .
H39B H 0.474657 0.850347 0.548384 0.093 Uiso 1 1 calc R U . . .
H39C H 0.501651 0.830097 0.473922 0.093 Uiso 1 1 calc R U . . .
C40 C 0.7006(3) 0.8737(3) 0.3091(3) 0.0304(15) Uani 1 1 d . . . . .
H40 H 0.706467 0.820637 0.308879 0.036 Uiso 1 1 calc R U . . .
C41 C 0.7637(4) 0.9076(4) 0.2995(4) 0.054(2) Uani 1 1 d . . . . .
H41A H 0.760215 0.959623 0.304763 0.08 Uiso 1 1 calc R U . . .
H41B H 0.779118 0.896385 0.253128 0.08 Uiso 1 1 calc R U . . .
H41C H 0.792789 0.888765 0.334401 0.08 Uiso 1 1 calc R U . . .
C42 C 0.6560(4) 0.8922(4) 0.2501(3) 0.0420(18) Uani 1 1 d . . . . .
H42A H 0.614362 0.873862 0.260632 0.063 Uiso 1 1 calc R U . . .
H42B H 0.670736 0.87041 0.207071 0.063 Uiso 1 1 calc R U . . .
H42C H 0.654048 0.944341 0.244464 0.063 Uiso 1 1 calc R U . . .
C43 C 0.4894(3) 0.7150(3) 0.2919(3) 0.0203(13) Uani 1 1 d . . . . .
C44 C 0.4482(3) 0.6775(3) 0.2490(3) 0.0202(13) Uani 1 1 d . . . . .
C45 C 0.4069(3) 0.7142(3) 0.2053(3) 0.0226(13) Uani 1 1 d . . . . .
C46 C 0.4041(3) 0.7884(3) 0.2069(3) 0.0205(12) Uani 1 1 d . . . . .
C47 C 0.4447(3) 0.8261(3) 0.2514(3) 0.0203(13) Uani 1 1 d . . . . .
C48 C 0.4883(3) 0.7907(3) 0.2928(3) 0.0186(12) Uani 1 1 d . . . . .
Au1 Au 0.11701(2) 0.73431(2) 0.63440(2) 0.02677(7) Uani 1 1 d . . . . .
Au2 Au 0.58669(2) 0.75414(2) 0.38304(2) 0.01841(6) Uani 1 1 d . . . . .
B1 B -0.0589(4) 0.8273(4) 0.7577(4) 0.0290(17) Uani 1 1 d . . . . .
H1 H -0.074029 0.879709 0.735038 0.035 Uiso 1 1 calc R U . . .
B11 B 0.7750(3) 0.8274(4) 0.5028(3) 0.0228(15) Uani 1 1 d . . . . .
H11 H 0.794248 0.877827 0.480136 0.027 Uiso 1 1 calc R U . . .
B18 B 0.7157(3) 0.6742(4) 0.5682(3) 0.0241(15) Uani 1 1 d . . . . .
H18 H 0.697(3) 0.623(3) 0.582(3) 0.029 Uiso 1 1 d . U . . .
B13 B 0.7921(3) 0.7013(4) 0.5865(4) 0.0261(16) Uani 1 1 d . . . . .
H13A H 0.823606 0.668009 0.619993 0.031 Uiso 1 1 calc R U . . .
B16 B 0.7164(3) 0.8279(4) 0.5689(3) 0.0240(15) Uani 1 1 d D . . . .
H16A H 0.700(3) 0.876(3) 0.586(3) 0.029 Uiso 1 1 d . U . . .
B10 B 0.7615(3) 0.7510(4) 0.4496(3) 0.0215(14) Uani 1 1 d . . . . .
H10 H 0.770197 0.751298 0.392474 0.026 Uiso 1 1 calc R U . . .
B2 B -0.0524(4) 0.7505(4) 0.7054(4) 0.0312(17) Uani 1 1 d . . . . .
H2 H -0.061708 0.751764 0.648292 0.037 Uiso 1 1 calc R U . . .
B17 B 0.7297(4) 0.7501(4) 0.6268(3) 0.0283(16) Uani 1 1 d D . . . .
H17D H 0.727(3) 0.747(3) 0.677(4) 0.034 Uiso 1 1 d . U . . .
H17E H 0.6887(8) 0.770(2) 0.601(3) 0.034 Uiso 1 1 d D U . . .
B3 B -0.0706(4) 0.6742(4) 0.7572(4) 0.0280(16) Uani 1 1 d . . . . .
H3 H -0.093379 0.625758 0.734021 0.034 Uiso 1 1 calc R U . . .
B4 B -0.0853(4) 0.7040(4) 0.8413(4) 0.0297(17) Uani 1 1 d . . . . .
H4 H -0.118887 0.674002 0.874539 0.036 Uiso 1 1 calc R U . . .
B14 B 0.7737(3) 0.6736(4) 0.5013(3) 0.0221(15) Uani 1 1 d . . . . .
H14 H 0.791819 0.622971 0.477752 0.027 Uiso 1 1 calc R U . . .
B5 B -0.0787(4) 0.8001(4) 0.8430(4) 0.0316(18) Uani 1 1 d . . . . .
H5A H -0.107332 0.835292 0.877236 0.038 Uiso 1 1 calc R U . . .
B6 B -0.1117(4) 0.7559(4) 0.7680(4) 0.0329(17) Uani 1 1 d . . . . .
H6 H -0.162098 0.761394 0.753381 0.039 Uiso 1 1 calc R U . . .
B7 B -0.0116(4) 0.6683(4) 0.8233(3) 0.0252(16) Uani 1 1 d . . . . .
H7 H 0.008(3) 0.621(3) 0.837(3) 0.03 Uiso 1 1 d . U . . .
B8 B -0.0199(4) 0.7450(4) 0.8811(4) 0.0279(16) Uani 1 1 d D . . . .
H8A H -0.012(3) 0.746(3) 0.933(3) 0.033 Uiso 1 1 d . U . . .
H8B H 0.0223(11) 0.7584(18) 0.854(3) 0.033 Uiso 1 1 d D U . . .
B9 B 0.0000(4) 0.8205(4) 0.8245(3) 0.0243(15) Uani 1 1 d D . . . .
H9 H 0.023(3) 0.870(3) 0.835(3) 0.029 Uiso 1 1 d . U . . .
B15 B 0.8220(3) 0.7501(4) 0.5127(3) 0.0255(15) Uani 1 1 d . . . . .
H15 H 0.872414 0.749597 0.498489 0.031 Uiso 1 1 calc R U . . .
B12 B 0.7926(4) 0.7993(4) 0.5873(4) 0.0304(17) Uani 1 1 d . . . . .
H12 H 0.824169 0.832037 0.621248 0.036 Uiso 1 1 calc R U . . .
Br1 Br 0.23413(4) 0.53756(4) 0.51244(4) 0.0465(2) Uani 1 1 d . . . . .
Br2 Br 0.34259(4) 0.60652(5) 0.40716(4) 0.0509(2) Uani 1 1 d . . . . .
Br3 Br 0.35668(4) 0.78236(5) 0.39648(4) 0.0566(2) Uani 1 1 d . . . . .
Br4 Br 0.26440(4) 0.88611(4) 0.49287(4) 0.04075(18) Uani 1 1 d . . . . .
Br5 Br 0.45202(3) 0.57638(3) 0.25330(3) 0.02925(15) Uani 1 1 d . . . . .
Br6 Br 0.35589(3) 0.66217(3) 0.14259(3) 0.03304(16) Uani 1 1 d . . . . .
Br7 Br 0.34722(3) 0.83821(3) 0.14976(4) 0.03455(16) Uani 1 1 d . . . . .
Br8 Br 0.44291(3) 0.92676(3) 0.25908(3) 0.03074(15) Uani 1 1 d . . . . .
N1 N 0.0244(3) 0.5977(3) 0.6379(3) 0.0311(13) Uani 1 1 d . . . . .
N2 N 0.0973(2) 0.5946(3) 0.7342(3) 0.0274(12) Uani 1 1 d . . . . .
N3 N 0.0411(3) 0.8834(3) 0.6327(3) 0.0293(12) Uani 1 1 d . . . . .
N4 N 0.1113(3) 0.8814(3) 0.7322(3) 0.0320(13) Uani 1 1 d . . . . .
N5 N 0.5976(2) 0.6146(3) 0.4820(2) 0.0259(12) Uani 1 1 d . . . . .
N6 N 0.6657(2) 0.6070(2) 0.3825(2) 0.0228(11) Uani 1 1 d . . . . .
N7 N 0.6088(3) 0.8995(3) 0.4791(2) 0.0279(12) Uani 1 1 d . . . . .
N8 N 0.6740(2) 0.8936(2) 0.3768(2) 0.0232(11) Uani 1 1 d . . . . .
O1 O 0.1652(2) 0.6537(2) 0.5861(2) 0.0378(12) Uani 1 1 d . . . . .
O2 O 0.1782(2) 0.7976(2) 0.5791(2) 0.0359(11) Uani 1 1 d . . . . .
O3 O 0.53003(19) 0.6807(2) 0.3334(2) 0.0265(10) Uani 1 1 d . . . . .
O4 O 0.52855(19) 0.8261(2) 0.3332(2) 0.0254(10) Uani 1 1 d . . . . .
P1 P 0.05685(8) 0.65392(8) 0.69130(8) 0.0212(3) Uani 1 1 d . . . . .
P2 P 0.06711(8) 0.82553(8) 0.68855(8) 0.0214(3) Uani 1 1 d . . . . .
P3 P 0.64251(7) 0.66726(7) 0.43711(7) 0.0172(3) Uani 1 1 d . . . . .
P4 P 0.64658(7) 0.83872(7) 0.43467(7) 0.0166(3) Uani 1 1 d . . . . .

loop_
_atom_site_aniso_label
_atom_site_aniso_U_11
_atom_site_aniso_U_22
_atom_site_aniso_U_33
_atom_site_aniso_U_23
_atom_site_aniso_U_13
_atom_site_aniso_U_12
C1 0.022(3) 0.021(3) 0.015(3) -0.001(2) 0.001(2) -0.002(2)
C2 0.028(4) 0.018(3) 0.017(3) -0.002(2) 0.001(2) 0.002(2)
C3 0.036(4) 0.032(4) 0.041(4) 0.003(3) -0.002(3) 0.005(3)
C4 0.063(5) 0.024(3) 0.040(4) -0.003(3) -0.011(4) 0.007(3)
C5 0.099(8) 0.039(4) 0.053(5) -0.024(4) -0.043(5) 0.038(5)
C6 0.065(7) 0.127(10) 0.124(10) -0.096(8) -0.053(7) 0.047(7)
C7 0.178(13) 0.059(6) 0.029(5) -0.001(4) -0.029(6) -0.009(7)
C8 0.036(4) 0.052(5) 0.030(4) -0.005(3) 0.000(3) 0.005(3)
C9 0.054(6) 0.101(7) 0.029(4) 0.017(4) -0.008(4) 0.009(5)
C10 0.032(5) 0.076(6) 0.064(6) 0.004(5) -0.011(4) -0.003(4)
C11 0.076(6) 0.014(3) 0.056(5) -0.003(3) 0.010(4) -0.008(4)
C12 0.061(6) 0.041(4) 0.045(5) -0.007(3) 0.007(4) -0.028(4)
C13 0.053(5) 0.032(4) 0.028(4) 0.008(3) -0.010(3) -0.010(3)
C14 0.052(6) 0.062(5) 0.060(6) 0.025(4) -0.007(4) 0.001(4)
C15 0.073(6) 0.050(5) 0.028(4) 0.007(3) -0.011(4) -0.006(4)
C16 0.031(5) 0.079(6) 0.040(4) -0.009(4) -0.009(3) -0.006(4)
C17 0.049(6) 0.164(11) 0.050(6) -0.052(6) -0.007(5) -0.006(6)
C18 0.048(6) 0.104(8) 0.071(7) -0.022(6) -0.013(5) 0.004(5)
C19 0.039(4) 0.030(3) 0.018(3) 0.003(2) 0.008(3) 0.004(3)
C20 0.032(4) 0.055(4) 0.018(3) 0.003(3) -0.004(3) -0.011(3)
C21 0.023(4) 0.052(4) 0.023(3) -0.003(3) 0.004(3) 0.009(3)
C22 0.020(3) 0.054(4) 0.021(3) 0.002(3) 0.004(2) -0.001(3)
C23 0.025(4) 0.038(4) 0.028(3) 0.005(3) -0.005(3) -0.002(3)
C24 0.030(4) 0.043(4) 0.017(3) -0.001(3) 0.002(3) 0.000(3)
C25 0.018(3) 0.017(3) 0.017(3) -0.001(2) -0.003(2) 0.005(2)
C26 0.019(3) 0.017(3) 0.014(3) -0.004(2) -0.001(2) 0.000(2)
C27 0.073(7) 0.029(4) 0.079(6) -0.002(4) 0.019(5) -0.027(4)
C28 0.067(6) 0.022(3) 0.036(4) -0.005(3) -0.007(4) -0.014(3)
C29 0.042(5) 0.056(5) 0.032(4) 0.000(3) 0.011(3) -0.016(4)
C30 0.057(6) 0.109(8) 0.031(4) 0.024(4) 0.001(4) -0.035(5)
C31 0.035(5) 0.083(7) 0.078(7) 0.024(5) 0.019(5) 0.001(4)
C32 0.040(4) 0.032(4) 0.026(3) -0.007(3) 0.008(3) -0.001(3)
C33 0.042(5) 0.065(5) 0.050(5) -0.017(4) 0.014(4) 0.009(4)
C34 0.055(5) 0.068(5) 0.023(4) 0.000(3) 0.009(4) -0.004(4)
C35 0.049(5) 0.026(4) 0.041(4) -0.002(3) -0.001(3) 0.017(3)
C36 0.064(5) 0.016(3) 0.037(4) -0.003(3) -0.002(4) 0.004(3)
C37 0.039(5) 0.058(5) 0.030(4) 0.000(3) 0.012(3) 0.019(4)
C38 0.059(6) 0.088(7) 0.030(4) -0.016(4) 0.009(4) 0.026(5)
C39 0.041(5) 0.082(6) 0.064(6) -0.002(5) 0.028(4) 0.018(5)
C40 0.037(4) 0.026(3) 0.029(3) 0.007(3) 0.009(3) 0.004(3)
C41 0.038(5) 0.066(5) 0.057(5) 0.030(4) 0.015(4) 0.005(4)
C42 0.051(5) 0.060(5) 0.015(3) 0.000(3) 0.004(3) 0.008(4)
C43 0.020(3) 0.020(3) 0.021(3) 0.003(2) -0.005(2) 0.000(2)
C44 0.021(3) 0.014(3) 0.025(3) -0.004(2) 0.001(3) 0.000(2)
C45 0.022(3) 0.027(3) 0.018(3) -0.004(2) -0.001(2) -0.005(3)
C46 0.014(3) 0.026(3) 0.021(3) 0.004(2) -0.002(2) 0.004(2)
C47 0.022(3) 0.017(3) 0.023(3) -0.002(2) -0.001(3) 0.001(2)
C48 0.017(3) 0.019(3) 0.020(3) 0.001(2) 0.001(2) 0.002(2)
Au1 0.03721(15) 0.02271(12) 0.02062(12) 0.00005(9) 0.01284(10) 0.00166(10)
Au2 0.01733(12) 0.01649(11) 0.02130(11) 0.00104(8) -0.00559(8) -0.00040(9)
B1 0.032(4) 0.032(4) 0.024(4) 0.003(3) 0.006(3) 0.010(3)
B11 0.020(4) 0.026(4) 0.023(4) -0.002(3) -0.003(3) -0.003(3)
B18 0.023(4) 0.034(4) 0.016(3) 0.007(3) -0.004(3) -0.003(3)
B13 0.021(4) 0.032(4) 0.025(4) 0.000(3) -0.009(3) 0.004(3)
B16 0.027(4) 0.024(4) 0.021(4) -0.004(3) 0.001(3) 0.001(3)
B10 0.011(3) 0.029(4) 0.024(3) 0.001(3) 0.003(3) -0.001(3)
B2 0.035(4) 0.035(4) 0.024(4) -0.002(3) -0.001(3) 0.002(4)
B17 0.044(5) 0.033(4) 0.008(3) 0.003(3) -0.011(3) 0.001(3)
B3 0.028(4) 0.033(4) 0.023(4) -0.004(3) -0.003(3) -0.006(3)
B4 0.027(4) 0.039(4) 0.023(4) 0.001(3) 0.003(3) -0.004(3)
B14 0.018(4) 0.023(3) 0.025(4) -0.001(3) -0.005(3) 0.003(3)
B5 0.034(5) 0.038(4) 0.023(4) 0.001(3) 0.009(3) 0.005(3)
B6 0.024(4) 0.049(5) 0.025(4) -0.003(3) 0.000(3) 0.007(4)
B7 0.033(4) 0.028(4) 0.014(3) -0.003(3) 0.005(3) -0.007(3)
B8 0.031(4) 0.035(4) 0.017(3) 0.000(3) 0.002(3) -0.002(3)
B9 0.032(4) 0.026(4) 0.015(3) -0.006(3) 0.002(3) 0.004(3)
B15 0.020(4) 0.034(4) 0.022(3) 0.001(3) 0.001(3) -0.001(3)
B12 0.035(5) 0.031(4) 0.025(4) -0.001(3) -0.008(3) -0.002(3)
Br1 0.0655(6) 0.0341(4) 0.0399(4) 0.0000(3) 0.0118(4) 0.0166(4)
Br2 0.0364(4) 0.0745(6) 0.0420(4) -0.0107(4) 0.0099(3) 0.0180(4)
Br3 0.0373(5) 0.0811(6) 0.0517(5) 0.0068(4) 0.0204(4) -0.0087(4)
Br4 0.0429(5) 0.0405(4) 0.0388(4) 0.0086(3) -0.0006(3) -0.0115(3)
Br5 0.0310(4) 0.0167(3) 0.0399(4) -0.0034(2) -0.0069(3) -0.0008(3)
Br6 0.0294(4) 0.0321(3) 0.0374(4) -0.0079(3) -0.0135(3) -0.0022(3)
Br7 0.0309(4) 0.0330(4) 0.0394(4) 0.0042(3) -0.0163(3) 0.0055(3)
Br8 0.0360(4) 0.0166(3) 0.0394(4) 0.0013(2) -0.0101(3) 0.0038(3)
N1 0.044(4) 0.018(3) 0.031(3) -0.005(2) -0.008(3) 0.008(2)
N2 0.029(3) 0.030(3) 0.023(3) 0.003(2) 0.004(2) 0.008(2)
N3 0.044(4) 0.019(3) 0.025(3) 0.000(2) 0.000(2) -0.007(2)
N4 0.030(3) 0.037(3) 0.029(3) -0.009(2) -0.001(2) -0.009(3)
N5 0.026(3) 0.028(3) 0.024(3) 0.006(2) 0.001(2) -0.010(2)
N6 0.029(3) 0.015(2) 0.025(3) -0.0040(19) -0.003(2) 0.000(2)
N7 0.038(3) 0.025(3) 0.021(3) -0.007(2) 0.000(2) 0.011(2)
N8 0.030(3) 0.016(2) 0.024(3) 0.0000(19) -0.001(2) 0.002(2)
O1 0.050(3) 0.029(2) 0.036(3) 0.0030(19) 0.022(2) 0.005(2)
O2 0.044(3) 0.028(2) 0.036(3) 0.0027(19) 0.020(2) -0.004(2)
O3 0.027(3) 0.019(2) 0.033(2) 0.0024(17) -0.0128(19) 0.0006(18)
O4 0.026(2) 0.017(2) 0.033(2) 0.0011(17) -0.0114(19) -0.0015(18)
P1 0.0290(9) 0.0198(8) 0.0150(7) 0.0005(6) 0.0035(6) 0.0020(6)
P2 0.0269(9) 0.0205(8) 0.0167(8) -0.0025(6) 0.0026(6) -0.0014(6)
P3 0.0174(8) 0.0158(7) 0.0183(7) 0.0022(5) -0.0025(6) -0.0010(6)
P4 0.0178(8) 0.0152(7) 0.0166(7) -0.0027(5) -0.0012(6) 0.0011(6)

loop_
_atom_type_symbol
_atom_type_description
_atom_type_scat_dispersion_real
_atom_type_scat_dispersion_imag
_atom_type_scat_source
C C 0.0033 0.0016 'International Tables Vol C Tables 4.2.6.8 and 6.1.1.4'
H H 0 0 'International Tables Vol C Tables 4.2.6.8 and 6.1.1.4'
Au Au -2.0133 8.8022 'International Tables Vol C Tables 4.2.6.8 and 6.1.1.4'
B B 0.0013 0.0007 'International Tables Vol C Tables 4.2.6.8 and 6.1.1.4'
Br Br -0.2901 2.4595 'International Tables Vol C Tables 4.2.6.8 and 6.1.1.4'
N N 0.0061 0.0033 'International Tables Vol C Tables 4.2.6.8 and 6.1.1.4'
O O 0.0106 0.006 'International Tables Vol C Tables 4.2.6.8 and 6.1.1.4'
P P 0.1023 0.0942 'International Tables Vol C Tables 4.2.6.8 and 6.1.1.4'

loop_
_geom_angle_atom_site_label_1
_geom_angle_atom_site_label_2
_geom_angle_atom_site_label_3
_geom_angle
_geom_angle_site_symmetry_1
_geom_angle_site_symmetry_3
_geom_angle_publ_flag
C2 C1 B7 114.0(5) . . ?
C2 C1 B3 112.1(5) . . ?
B7 C1 B3 64.1(4) . . ?
C2 C1 B2 62.5(4) . . ?
B7 C1 B2 116.4(5) . . ?
B3 C1 B2 61.8(4) . . ?
C2 C1 P1 116.6(4) . . ?
B7 C1 P1 119.6(4) . . ?
B3 C1 P1 119.9(4) . . ?
B2 C1 P1 114.8(4) . . ?
C1 C2 B9 111.6(5) . . ?
C1 C2 B1 111.7(5) . . ?
B9 C2 B1 64.7(4) . . ?
C1 C2 B2 63.3(4) . . ?
B9 C2 B2 116.2(5) . . ?
B1 C2 B2 61.4(4) . . ?
C1 C2 P2 117.5(4) . . ?
B9 C2 P2 121.5(4) . . ?
B1 C2 P2 118.9(4) . . ?
B2 C2 P2 113.1(4) . . ?
N2 C3 C4 106.2(5) . . ?
N2 C3 H3A 110.5 . . ?
C4 C3 H3A 110.5 . . ?
N2 C3 H3B 110.5 . . ?
C4 C3 H3B 110.5 . . ?
H3A C3 H3B 108.7 . . ?
N1 C4 C3 106.6(5) . . ?
N1 C4 H4A 110.4 . . ?
C3 C4 H4A 110.4 . . ?
N1 C4 H4B 110.4 . . ?
C3 C4 H4B 110.4 . . ?
H4A C4 H4B 108.6 . . ?
N1 C5 C7 111.6(8) . . ?
N1 C5 C6 110.7(8) . . ?
C7 C5 C6 112.8(7) . . ?
N1 C5 H5 107.1 . . ?
C7 C5 H5 107.1 . . ?
C6 C5 H5 107.1 . . ?
C5 C6 H6A 109.5 . . ?
C5 C6 H6B 109.5 . . ?
H6A C6 H6B 109.5 . . ?
C5 C6 H6C 109.5 . . ?
H6A C6 H6C 109.5 . . ?
H6B C6 H6C 109.5 . . ?
C5 C7 H7A 109.5 . . ?
C5 C7 H7B 109.5 . . ?
H7A C7 H7B 109.5 . . ?
C5 C7 H7C 109.5 . . ?
H7A C7 H7C 109.5 . . ?
H7B C7 H7C 109.5 . . ?
N2 C8 C10 112.6(6) . . ?
N2 C8 C9 110.0(6) . . ?
C10 C8 C9 111.2(6) . . ?
N2 C8 H8 107.6 . . ?
C10 C8 H8 107.6 . . ?
C9 C8 H8 107.6 . . ?
C8 C9 H9A 109.5 . . ?
C8 C9 H9B 109.5 . . ?
H9A C9 H9B 109.5 . . ?
C8 C9 H9C 109.5 . . ?
H9A C9 H9C 109.5 . . ?
H9B C9 H9C 109.5 . . ?
C8 C10 H10A 109.5 . . ?
C8 C10 H10B 109.5 . . ?
H10A C10 H10B 109.5 . . ?
C8 C10 H10C 109.5 . . ?
H10A C10 H10C 109.5 . . ?
H10B C10 H10C 109.5 . . ?
N3 C11 C12 104.9(6) . . ?
N3 C11 H11A 110.8 . . ?
C12 C11 H11A 110.8 . . ?
N3 C11 H11B 110.8 . . ?
C12 C11 H11B 110.8 . . ?
H11A C11 H11B 108.8 . . ?
N4 C12 C11 105.2(6) . . ?
N4 C12 H12A 110.7 . . ?
C11 C12 H12A 110.7 . . ?
N4 C12 H12B 110.7 . . ?
C11 C12 H12B 110.7 . . ?
H12A C12 H12B 108.8 . . ?
N3 C13 C14 112.3(6) . . ?
N3 C13 C15 111.4(6) . . ?
C14 C13 C15 112.2(6) . . ?
N3 C13 H13 106.8 . . ?
C14 C13 H13 106.8 . . ?
C15 C13 H13 106.8 . . ?
C13 C14 H14A 109.5 . . ?
C13 C14 H14B 109.5 . . ?
H14A C14 H14B 109.5 . . ?
C13 C14 H14C 109.5 . . ?
H14A C14 H14C 109.5 . . ?
H14B C14 H14C 109.5 . . ?
C13 C15 H15A 109.5 . . ?
C13 C15 H15B 109.5 . . ?
H15A C15 H15B 109.5 . . ?
C13 C15 H15C 109.5 . . ?
H15A C15 H15C 109.5 . . ?
H15B C15 H15C 109.5 . . ?
N4 C16 C18 112.8(7) . . ?
N4 C16 C17 110.6(7) . . ?
C18 C16 C17 110.5(7) . . ?
N4 C16 H16 107.6 . . ?
C18 C16 H16 107.6 . . ?
C17 C16 H16 107.6 . . ?
C16 C17 H17A 109.5 . . ?
C16 C17 H17B 109.5 . . ?
H17A C17 H17B 109.5 . . ?
C16 C17 H17C 109.5 . . ?
H17A C17 H17C 109.5 . . ?
H17B C17 H17C 109.5 . . ?
C16 C18 H18A 109.5 . . ?
C16 C18 H18B 109.5 . . ?
H18A C18 H18B 109.5 . . ?
C16 C18 H18C 109.5 . . ?
H18A C18 H18C 109.5 . . ?
H18B C18 H18C 109.5 . . ?
O1 C19 C24 119.7(6) . . ?
O1 C19 C20 121.0(6) . . ?
C24 C19 C20 119.3(6) . . ?
C21 C20 C19 119.3(6) . . ?
C21 C20 Br1 124.9(6) . . ?
C19 C20 Br1 115.8(5) . . ?
C20 C21 C22 120.9(6) . . ?
C20 C21 Br2 118.7(5) . . ?
C22 C21 Br2 120.4(5) . . ?
C23 C22 C21 120.2(6) . . ?
C23 C22 Br3 119.7(5) . . ?
C21 C22 Br3 120.1(5) . . ?
C22 C23 C24 121.0(6) . . ?
C22 C23 Br4 122.7(5) . . ?
C24 C23 Br4 116.3(5) . . ?
O2 C24 C23 122.2(6) . . ?
O2 C24 C19 118.6(6) . . ?
C23 C24 C19 119.2(6) . . ?
C26 C25 B18 113.0(5) . . ?
C26 C25 B14 112.1(5) . . ?
B18 C25 B14 64.6(4) . . ?
C26 C25 B10 63.3(4) . . ?
B18 C25 B10 116.4(5) . . ?
B14 C25 B10 61.4(4) . . ?
C26 C25 P3 116.5(4) . . ?
B18 C25 P3 119.3(4) . . ?
B14 C25 P3 121.1(4) . . ?
B10 C25 P3 115.9(4) . . ?
C25 C26 B16 113.4(5) . . ?
C25 C26 B11 111.9(5) . . ?
B16 C26 B11 64.5(4) . . ?
C25 C26 B10 63.2(4) . . ?
B16 C26 B10 116.8(5) . . ?
B11 C26 B10 61.5(4) . . ?
C25 C26 P4 117.2(4) . . ?
B16 C26 P4 120.0(4) . . ?
B11 C26 P4 119.1(4) . . ?
B10 C26 P4 113.4(4) . . ?
N5 C27 C28 108.9(6) . . ?
N5 C27 H27A 109.9 . . ?
C28 C27 H27A 109.9 . . ?
N5 C27 H27B 109.9 . . ?
C28 C27 H27B 109.9 . . ?
H27A C27 H27B 108.3 . . ?
C27 C28 N6 109.7(5) . . ?
C27 C28 H28A 109.7 . . ?
N6 C28 H28A 109.7 . . ?
C27 C28 H28B 109.7 . . ?
N6 C28 H28B 109.7 . . ?
H28A C28 H28B 108.2 . . ?
N5 C29 C31 111.2(6) . . ?
N5 C29 C30 110.4(7) . . ?
C31 C29 C30 112.1(6) . . ?
N5 C29 H29 107.7 . . ?
C31 C29 H29 107.7 . . ?
C30 C29 H29 107.7 . . ?
C29 C30 H30A 109.5 . . ?
C29 C30 H30B 109.5 . . ?
H30A C30 H30B 109.5 . . ?
C29 C30 H30C 109.5 . . ?
H30A C30 H30C 109.5 . . ?
H30B C30 H30C 109.5 . . ?
C29 C31 H31A 109.5 . . ?
C29 C31 H31B 109.5 . . ?
H31A C31 H31B 109.5 . . ?
C29 C31 H31C 109.5 . . ?
H31A C31 H31C 109.5 . . ?
H31B C31 H31C 109.5 . . ?
N6 C32 C33 111.6(6) . . ?
N6 C32 C34 111.2(6) . . ?
C33 C32 C34 111.5(6) . . ?
N6 C32 H32 107.4 . . ?
C33 C32 H32 107.4 . . ?
C34 C32 H32 107.4 . . ?
C32 C33 H33A 109.5 . . ?
C32 C33 H33B 109.5 . . ?
H33A C33 H33B 109.5 . . ?
C32 C33 H33C 109.5 . . ?
H33A C33 H33C 109.5 . . ?
H33B C33 H33C 109.5 . . ?
C32 C34 H34A 109.5 . . ?
C32 C34 H34B 109.5 . . ?
H34A C34 H34B 109.5 . . ?
C32 C34 H34C 109.5 . . ?
H34A C34 H34C 109.5 . . ?
H34B C34 H34C 109.5 . . ?
N7 C35 C36 104.9(5) . . ?
N7 C35 H35A 110.8 . . ?
C36 C35 H35A 110.8 . . ?
N7 C35 H35B 110.8 . . ?
C36 C35 H35B 110.8 . . ?
H35A C35 H35B 108.8 . . ?
N8 C36 C35 106.6(5) . . ?
N8 C36 H36A 110.4 . . ?
C35 C36 H36A 110.4 . . ?
N8 C36 H36B 110.4 . . ?
C35 C36 H36B 110.4 . . ?
H36A C36 H36B 108.6 . . ?
N7 C37 C39 111.5(6) . . ?
N7 C37 C38 109.7(6) . . ?
C39 C37 C38 113.0(6) . . ?
N7 C37 H37 107.4 . . ?
C39 C37 H37 107.4 . . ?
C38 C37 H37 107.4 . . ?
C37 C38 H38A 109.5 . . ?
C37 C38 H38B 109.5 . . ?
H38A C38 H38B 109.5 . . ?
C37 C38 H38C 109.5 . . ?
H38A C38 H38C 109.5 . . ?
H38B C38 H38C 109.5 . . ?
C37 C39 H39A 109.5 . . ?
C37 C39 H39B 109.5 . . ?
H39A C39 H39B 109.5 . . ?
C37 C39 H39C 109.5 . . ?
H39A C39 H39C 109.5 . . ?
H39B C39 H39C 109.5 . . ?
N8 C40 C41 110.9(6) . . ?
N8 C40 C42 111.1(5) . . ?
C41 C40 C42 111.9(6) . . ?
N8 C40 H40 107.5 . . ?
C41 C40 H40 107.5 . . ?
C42 C40 H40 107.5 . . ?
C40 C41 H41A 109.5 . . ?
C40 C41 H41B 109.5 . . ?
H41A C41 H41B 109.5 . . ?
C40 C41 H41C 109.5 . . ?
H41A C41 H41C 109.5 . . ?
H41B C41 H41C 109.5 . . ?
C40 C42 H42A 109.5 . . ?
C40 C42 H42B 109.5 . . ?
H42A C42 H42B 109.5 . . ?
C40 C42 H42C 109.5 . . ?
H42A C42 H42C 109.5 . . ?
H42B C42 H42C 109.5 . . ?
O3 C43 C44 121.4(5) . . ?
O3 C43 C48 118.8(5) . . ?
C44 C43 C48 119.8(5) . . ?
C45 C44 C43 120.5(5) . . ?
C45 C44 Br5 123.0(4) . . ?
C43 C44 Br5 116.6(4) . . ?
C46 C45 C44 120.3(5) . . ?
C46 C45 Br6 120.1(4) . . ?
C44 C45 Br6 119.6(4) . . ?
C45 C46 C47 119.1(5) . . ?
C45 C46 Br7 120.5(4) . . ?
C47 C46 Br7 120.4(4) . . ?
C48 C47 C46 121.5(5) . . ?
C48 C47 Br8 116.2(4) . . ?
C46 C47 Br8 122.3(4) . . ?
O4 C48 C47 121.9(5) . . ?
O4 C48 C43 119.4(5) . . ?
C47 C48 C43 118.7(5) . . ?
O1 Au1 O2 81.93(17) . . ?
O1 Au1 P1 91.48(13) . . ?
O2 Au1 P1 173.30(13) . . ?
O1 Au1 P2 177.89(15) . . ?
O2 Au1 P2 96.53(13) . . ?
P1 Au1 P2 90.03(5) . . ?
O3 Au2 O4 82.24(15) . . ?
O3 Au2 P4 177.37(11) . . ?
O4 Au2 P4 95.15(11) . . ?
O3 Au2 P3 92.58(11) . . ?
O4 Au2 P3 174.27(11) . . ?
P4 Au2 P3 90.04(5) . . ?
C2 B1 B2 59.6(4) . . ?
C2 B1 B6 104.5(5) . . ?
B2 B1 B6 60.2(4) . . ?
C2 B1 B5 101.7(5) . . ?
B2 B1 B5 108.6(5) . . ?
B6 B1 B5 61.3(4) . . ?
C2 B1 B9 55.7(4) . . ?
B2 B1 B9 107.1(5) . . ?
B6 B1 B9 108.3(5) . . ?
B5 B1 B9 59.3(4) . . ?
C2 B1 H1 126.6 . . ?
B2 B1 H1 120.8 . . ?
B6 B1 H1 121.4 . . ?
B5 B1 H1 122.8 . . ?
B9 B1 H1 122.7 . . ?
C26 B11 B12 101.0(5) . . ?
C26 B11 B15 103.9(5) . . ?
B12 B11 B15 62.4(4) . . ?
C26 B11 B10 59.8(3) . . ?
B12 B11 B10 109.3(5) . . ?
B15 B11 B10 59.9(4) . . ?
C26 B11 B16 55.4(4) . . ?
B12 B11 B16 59.2(4) . . ?
B15 B11 B16 109.2(5) . . ?
B10 B11 B16 107.6(5) . . ?
C26 B11 H11 127.3 . . ?
B12 B11 H11 122.5 . . ?
B15 B11 H11 121.1 . . ?
B10 B11 H11 120.5 . . ?
B16 B11 H11 122.4 . . ?
C25 B18 B13 104.6(5) . . ?
C25 B18 B14 60.0(4) . . ?
B13 B18 B14 59.6(4) . . ?
C25 B18 B17 106.0(5) . . ?
B13 B18 B17 60.3(4) . . ?
B14 B18 B17 109.6(5) . . ?
C25 B18 H18 120(3) . . ?
B13 B18 H18 124(3) . . ?
B14 B18 H18 116(3) . . ?
B17 B18 H18 126(3) . . ?
B18 B13 B14 61.6(4) . . ?
B18 B13 B17 62.3(4) . . ?
B14 B13 B17 112.9(5) . . ?
B18 B13 B15 108.9(5) . . ?
B14 B13 B15 59.5(4) . . ?
B17 B13 B15 110.8(5) . . ?
B18 B13 B12 107.3(5) . . ?
B14 B13 B12 107.6(5) . . ?
B17 B13 B12 59.7(4) . . ?
B15 B13 B12 60.1(4) . . ?
B18 B13 H13A 121 . . ?
B14 B13 H13A 120.2 . . ?
B17 B13 H13A 118.6 . . ?
B15 B13 H13A 121.2 . . ?
B12 B13 H13A 123.2 . . ?
C26 B16 B12 104.5(5) . . ?
C26 B16 B11 60.2(4) . . ?
B12 B16 B11 59.1(4) . . ?
C26 B16 B17 105.5(5) . . ?
B12 B16 B17 60.1(4) . . ?
B11 B16 B17 108.6(5) . . ?
C26 B16 H16A 124(3) . . ?
B12 B16 H16A 122(4) . . ?
B11 B16 H16A 119(3) . . ?
B17 B16 H16A 123(3) . . ?
C26 B16 H17E 90(2) . . ?
B12 B16 H17E 94.5(9) . . ?
B11 B16 H17E 128(2) . . ?
B17 B16 H17E 35.3(5) . . ?
H16A B16 H17E 113(4) . . ?
C25 B10 C26 53.6(3) . . ?
C25 B10 B15 103.1(4) . . ?
C26 B10 B15 103.1(4) . . ?
C25 B10 B14 58.8(3) . . ?
C26 B10 B14 102.2(4) . . ?
B15 B10 B14 60.2(4) . . ?
C25 B10 B11 102.0(4) . . ?
C26 B10 B11 58.7(4) . . ?
B15 B10 B11 59.8(4) . . ?
B14 B10 B11 107.8(5) . . ?
C25 B10 H10 126.6 . . ?
C26 B10 H10 126.6 . . ?
B15 B10 H10 123.4 . . ?
B14 B10 H10 122.2 . . ?
B11 B10 H10 122.5 . . ?
C2 B2 C1 54.2(3) . . ?
C2 B2 B1 59.0(4) . . ?
C1 B2 B1 102.5(5) . . ?
C2 B2 B6 103.8(5) . . ?
C1 B2 B6 103.4(5) . . ?
B1 B2 B6 59.9(4) . . ?
C2 B2 B3 103.2(5) . . ?
C1 B2 B3 59.0(4) . . ?
B1 B2 B3 108.1(5) . . ?
B6 B2 B3 60.0(4) . . ?
C2 B2 H2 125.9 . . ?
C1 B2 H2 126.3 . . ?
B1 B2 H2 122.3 . . ?
B6 B2 H2 123.3 . . ?
B3 B2 H2 122 . . ?
B13 B17 B12 60.9(4) . . ?
B13 B17 B18 57.5(4) . . ?
B12 B17 B18 104.5(5) . . ?
B13 B17 B16 104.3(5) . . ?
B12 B17 B16 57.3(4) . . ?
B18 B17 B16 102.1(4) . . ?
B13 B17 H17D 117(4) . . ?
B12 B17 H17D 120(4) . . ?
B18 B17 H17D 124(4) . . ?
B16 B17 H17D 130(4) . . ?
B13 B17 H17E 125(3) . . ?
B12 B17 H17E 103.6(11) . . ?
B18 B17 H17E 81(3) . . ?
B16 B17 H17E 47.4(7) . . ?
H17D B17 H17E 116(5) . . ?
C1 B3 B4 100.6(5) . . ?
C1 B3 B6 103.1(5) . . ?
B4 B3 B6 61.5(4) . . ?
C1 B3 B2 59.2(4) . . ?
B4 B3 B2 108.0(5) . . ?
B6 B3 B2 59.5(4) . . ?
C1 B3 B7 55.4(4) . . ?
B4 B3 B7 59.3(4) . . ?
B6 B3 B7 108.5(5) . . ?
B2 B3 B7 106.9(5) . . ?
C1 B3 H3 127.6 . . ?
B4 B3 H3 123.1 . . ?
B6 B3 H3 121.7 . . ?
B2 B3 H3 121.3 . . ?
B7 B3 H3 122.5 . . ?
B3 B4 B7 61.6(4) . . ?
B3 B4 B8 113.1(5) . . ?
B7 B4 B8 62.4(4) . . ?
B3 B4 B5 108.6(5) . . ?
B7 B4 B5 108.1(5) . . ?
B8 B4 B5 59.9(4) . . ?
B3 B4 B6 60.0(4) . . ?
B7 B4 B6 109.1(5) . . ?
B8 B4 B6 110.5(5) . . ?
B5 B4 B6 60.1(4) . . ?
B3 B4 H4 119.8 . . ?
B7 B4 H4 120.7 . . ?
B8 B4 H4 118.7 . . ?
B5 B4 H4 122.6 . . ?
B6 B4 H4 121.2 . . ?
C25 B14 B13 100.5(5) . . ?
C25 B14 B10 59.8(3) . . ?
B13 B14 B10 108.4(5) . . ?
C25 B14 B15 103.7(5) . . ?
B13 B14 B15 61.5(4) . . ?
B10 B14 B15 59.9(4) . . ?
C25 B14 B18 55.4(3) . . ?
B13 B14 B18 58.8(4) . . ?
B10 B14 B18 107.4(5) . . ?
B15 B14 B18 108.2(5) . . ?
C25 B14 H14 127.2 . . ?
B13 B14 H14 123.3 . . ?
B10 B14 H14 120.6 . . ?
B15 B14 H14 121.6 . . ?
B18 B14 H14 122.7 . . ?
B9 B5 B1 61.0(4) . . ?
B9 B5 B8 62.3(4) . . ?
B1 B5 B8 111.9(5) . . ?
B9 B5 B4 106.6(5) . . ?
B1 B5 B4 106.7(5) . . ?
B8 B5 B4 59.2(4) . . ?
B9 B5 B6 107.7(5) . . ?
B1 B5 B6 58.9(4) . . ?
B8 B5 B6 109.8(5) . . ?
B4 B5 B6 60.0(4) . . ?
B9 B5 H5A 121.5 . . ?
B1 B5 H5A 121 . . ?
B8 B5 H5A 119.1 . . ?
B4 B5 H5A 123.6 . . ?
B6 B5 H5A 121.8 . . ?
B1 B6 B2 59.8(4) . . ?
B1 B6 B3 108.4(5) . . ?
B2 B6 B3 60.5(4) . . ?
B1 B6 B4 107.3(5) . . ?
B2 B6 B4 106.4(5) . . ?
B3 B6 B4 58.5(4) . . ?
B1 B6 B5 59.8(4) . . ?
B2 B6 B5 107.1(5) . . ?
B3 B6 B5 107.1(5) . . ?
B4 B6 B5 59.9(4) . . ?
B1 B6 H6 121.6 . . ?
B2 B6 H6 122.2 . . ?
B3 B6 H6 121.9 . . ?
B4 B6 H6 122.9 . . ?
B5 B6 H6 122.2 . . ?
C1 B7 B4 104.2(5) . . ?
C1 B7 B3 60.5(4) . . ?
B4 B7 B3 59.0(4) . . ?
C1 B7 B8 105.5(5) . . ?
B4 B7 B8 59.2(4) . . ?
B3 B7 B8 108.3(5) . . ?
C1 B7 H7 118(4) . . ?
B4 B7 H7 131(4) . . ?
B3 B7 H7 122(4) . . ?
B8 B7 H7 125(4) . . ?
B4 B8 B5 60.9(4) . . ?
B4 B8 B7 58.4(4) . . ?
B5 B8 B7 105.8(5) . . ?
B4 B8 B9 105.2(5) . . ?
B5 B8 B9 58.6(4) . . ?
B7 B8 B9 102.3(4) . . ?
B4 B8 H8A 124(4) . . ?
B5 B8 H8A 121(4) . . ?
B7 B8 H8A 127(3) . . ?
B9 B8 H8A 122(3) . . ?
B4 B8 H8B 124(3) . . ?
B5 B8 H8B 105.0(12) . . ?
B7 B8 H8B 78(3) . . ?
B9 B8 H8B 48.1(7) . . ?
H8A B8 H8B 110(5) . . ?
C2 B9 B5 104.9(5) . . ?
C2 B9 B1 59.5(4) . . ?
B5 B9 B1 59.7(4) . . ?
C2 B9 B8 106.4(5) . . ?
B5 B9 B8 59.2(4) . . ?
B1 B9 B8 108.3(5) . . ?
C2 B9 H8B 89(2) . . ?
B5 B9 H8B 93.7(10) . . ?
B1 B9 H8B 126(2) . . ?
B8 B9 H8B 35.9(5) . . ?
C2 B9 H9 116(3) . . ?
B5 B9 H9 126(3) . . ?
B1 B9 H9 114(3) . . ?
B8 B9 H9 131(3) . . ?
H8B B9 H9 119(4) . . ?
B11 B15 B10 60.3(4) . . ?
B11 B15 B14 108.1(5) . . ?
B10 B15 B14 60.0(4) . . ?
B11 B15 B13 106.8(5) . . ?
B10 B15 B13 106.5(5) . . ?
B14 B15 B13 59.0(4) . . ?
B11 B15 B12 58.3(4) . . ?
B10 B15 B12 106.4(5) . . ?
B14 B15 B12 107.3(5) . . ?
B13 B15 B12 60.4(4) . . ?
B11 B15 H15 122.1 . . ?
B10 B15 H15 122.4 . . ?
B14 B15 H15 121.8 . . ?
B13 B15 H15 122.5 . . ?
B12 B15 H15 122.6 . . ?
B11 B12 B16 61.7(4) . . ?
B11 B12 B17 112.8(5) . . ?
B16 B12 B17 62.7(4) . . ?
B11 B12 B15 59.3(4) . . ?
B16 B12 B15 108.7(5) . . ?
B17 B12 B15 110.0(5) . . ?
B11 B12 B13 106.9(5) . . ?
B16 B12 B13 107.3(5) . . ?
B17 B12 B13 59.4(4) . . ?
B15 B12 B13 59.5(4) . . ?
B11 B12 H12 120.4 . . ?
B16 B12 H12 120.7 . . ?
B17 B12 H12 118.7 . . ?
B15 B12 H12 121.7 . . ?
B13 B12 H12 123.7 . . ?
C4 N1 C5 120.2(5) . . ?
C4 N1 P1 112.0(4) . . ?
C5 N1 P1 126.4(4) . . ?
C3 N2 C8 121.1(5) . . ?
C3 N2 P1 109.2(4) . . ?
C8 N2 P1 124.9(4) . . ?
C13 N3 C11 120.8(5) . . ?
C13 N3 P2 126.9(4) . . ?
C11 N3 P2 111.0(5) . . ?
C12 N4 C16 121.7(6) . . ?
C12 N4 P2 110.3(4) . . ?
C16 N4 P2 122.4(5) . . ?
C27 N5 C29 121.4(6) . . ?
C27 N5 P3 112.0(5) . . ?
C29 N5 P3 124.4(4) . . ?
C28 N6 C32 120.5(5) . . ?
C28 N6 P3 111.5(4) . . ?
C32 N6 P3 124.2(4) . . ?
C37 N7 C35 122.0(5) . . ?
C37 N7 P4 123.1(4) . . ?
C35 N7 P4 109.9(4) . . ?
C36 N8 C40 120.8(5) . . ?
C36 N8 P4 111.6(4) . . ?
C40 N8 P4 126.4(4) . . ?
C19 O1 Au1 109.9(4) . . ?
C24 O2 Au1 109.9(4) . . ?
C43 O3 Au2 109.7(3) . . ?
C48 O4 Au2 109.6(3) . . ?
N1 P1 N2 96.1(3) . . ?
N1 P1 C1 116.7(3) . . ?
N2 P1 C1 111.1(3) . . ?
N1 P1 Au1 111.3(2) . . ?
N2 P1 Au1 113.1(2) . . ?
C1 P1 Au1 108.28(19) . . ?
N3 P2 N4 96.4(3) . . ?
N3 P2 C2 117.6(3) . . ?
N4 P2 C2 108.5(3) . . ?
N3 P2 Au1 110.79(19) . . ?
N4 P2 Au1 116.1(2) . . ?
C2 P2 Au1 107.48(19) . . ?
N6 P3 N5 96.5(3) . . ?
N6 P3 C25 118.2(3) . . ?
N5 P3 C25 110.8(3) . . ?
N6 P3 Au2 111.18(18) . . ?
N5 P3 Au2 111.3(2) . . ?
C25 P3 Au2 108.41(18) . . ?
N8 P4 N7 96.1(3) . . ?
N8 P4 C26 118.9(3) . . ?
N7 P4 C26 108.4(3) . . ?
N8 P4 Au2 110.11(18) . . ?
N7 P4 Au2 115.6(2) . . ?
C26 P4 Au2 107.72(18) . . ?

loop_
_geom_bond_atom_site_label_1
_geom_bond_atom_site_label_2
_geom_bond_distance
_geom_bond_site_symmetry_2
_geom_bond_publ_flag
C1 C2 1.580(8) . ?
C1 B7 1.642(8) . ?
C1 B3 1.737(9) . ?
C1 B2 1.741(9) . ?
C1 P1 1.789(6) . ?
C2 B9 1.646(8) . ?
C2 B1 1.717(9) . ?
C2 B2 1.729(9) . ?
C2 P2 1.798(6) . ?
C3 N2 1.478(8) . ?
C3 C4 1.483(10) . ?
C3 H3A 0.99 . ?
C3 H3B 0.99 . ?
C4 N1 1.476(8) . ?
C4 H4A 0.99 . ?
C4 H4B 0.99 . ?
C5 N1 1.476(9) . ?
C5 C7 1.494(14) . ?
C5 C6 1.498(14) . ?
C5 H5 1 . ?
C6 H6A 0.98 . ?
C6 H6B 0.98 . ?
C6 H6C 0.98 . ?
C7 H7A 0.98 . ?
C7 H7B 0.98 . ?
C7 H7C 0.98 . ?
C8 N2 1.478(8) . ?
C8 C10 1.522(10) . ?
C8 C9 1.531(10) . ?
C8 H8 1 . ?
C9 H9A 0.98 . ?
C9 H9B 0.98 . ?
C9 H9C 0.98 . ?
C10 H10A 0.98 . ?
C10 H10B 0.98 . ?
C10 H10C 0.98 . ?
C11 N3 1.481(8) . ?
C11 C12 1.509(11) . ?
C11 H11A 0.99 . ?
C11 H11B 0.99 . ?
C12 N4 1.458(9) . ?
C12 H12A 0.99 . ?
C12 H12B 0.99 . ?
C13 N3 1.470(8) . ?
C13 C14 1.492(11) . ?
C13 C15 1.521(10) . ?
C13 H13 1 . ?
C14 H14A 0.98 . ?
C14 H14B 0.98 . ?
C14 H14C 0.98 . ?
C15 H15A 0.98 . ?
C15 H15B 0.98 . ?
C15 H15C 0.98 . ?
C16 N4 1.467(9) . ?
C16 C18 1.524(12) . ?
C16 C17 1.530(11) . ?
C16 H16 1 . ?
C17 H17A 0.98 . ?
C17 H17B 0.98 . ?
C17 H17C 0.98 . ?
C18 H18A 0.98 . ?
C18 H18B 0.98 . ?
C18 H18C 0.98 . ?
C19 O1 1.334(7) . ?
C19 C24 1.405(9) . ?
C19 C20 1.438(9) . ?
C20 C21 1.374(9) . ?
C20 Br1 1.876(7) . ?
C21 C22 1.388(9) . ?
C21 Br2 1.900(6) . ?
C22 C23 1.381(9) . ?
C22 Br3 1.904(6) . ?
C23 C24 1.392(9) . ?
C23 Br4 1.895(6) . ?
C24 O2 1.337(7) . ?
C25 C26 1.576(7) . ?
C25 B18 1.644(8) . ?
C25 B14 1.728(9) . ?
C25 B10 1.747(8) . ?
C25 P3 1.796(6) . ?
C26 B16 1.641(8) . ?
C26 B11 1.730(9) . ?
C26 B10 1.749(8) . ?
C26 P4 1.809(6) . ?
C27 N5 1.453(9) . ?
C27 C28 1.464(11) . ?
C27 H27A 0.99 . ?
C27 H27B 0.99 . ?
C28 N6 1.467(8) . ?
C28 H28A 0.99 . ?
C28 H28B 0.99 . ?
C29 N5 1.479(9) . ?
C29 C31 1.525(11) . ?
C29 C30 1.534(10) . ?
C29 H29 1 . ?
C30 H30A 0.98 . ?
C30 H30B 0.98 . ?
C30 H30C 0.98 . ?
C31 H31A 0.98 . ?
C31 H31B 0.98 . ?
C31 H31C 0.98 . ?
C32 N6 1.487(8) . ?
C32 C33 1.507(10) . ?
C32 C34 1.526(10) . ?
C32 H32 1 . ?
C33 H33A 0.98 . ?
C33 H33B 0.98 . ?
C33 H33C 0.98 . ?
C34 H34A 0.98 . ?
C34 H34B 0.98 . ?
C34 H34C 0.98 . ?
C35 N7 1.483(8) . ?
C35 C36 1.497(10) . ?
C35 H35A 0.99 . ?
C35 H35B 0.99 . ?
C36 N8 1.467(7) . ?
C36 H36A 0.99 . ?
C36 H36B 0.99 . ?
C37 N7 1.476(9) . ?
C37 C39 1.526(11) . ?
C37 C38 1.528(10) . ?
C37 H37 1 . ?
C38 H38A 0.98 . ?
C38 H38B 0.98 . ?
C38 H38C 0.98 . ?
C39 H39A 0.98 . ?
C39 H39B 0.98 . ?
C39 H39C 0.98 . ?
C40 N8 1.478(8) . ?
C40 C41 1.508(10) . ?
C40 C42 1.522(9) . ?
C40 H40 1 . ?
C41 H41A 0.98 . ?
C41 H41B 0.98 . ?
C41 H41C 0.98 . ?
C42 H42A 0.98 . ?
C42 H42B 0.98 . ?
C42 H42C 0.98 . ?
C43 O3 1.342(7) . ?
C43 C44 1.397(8) . ?
C43 C48 1.413(8) . ?
C44 C45 1.396(8) . ?
C44 Br5 1.892(5) . ?
C45 C46 1.388(8) . ?
C45 Br6 1.895(6) . ?
C46 C47 1.406(8) . ?
C46 Br7 1.885(5) . ?
C47 C48 1.393(8) . ?
C47 Br8 1.887(5) . ?
C48 O4 1.335(7) . ?
Au1 O1 2.056(4) . ?
Au1 O2 2.071(4) . ?
Au1 P1 2.2704(15) . ?
Au1 P2 2.2724(15) . ?
Au2 O3 2.063(4) . ?
Au2 O4 2.066(4) . ?
Au2 P4 2.2629(14) . ?
Au2 P3 2.2665(14) . ?
B1 B2 1.760(10) . ?
B1 B6 1.762(11) . ?
B1 B5 1.779(10) . ?
B1 B9 1.802(10) . ?
B1 H1 1.12 . ?
B11 B12 1.752(10) . ?
B11 B15 1.770(10) . ?
B11 B10 1.780(9) . ?
B11 B16 1.799(10) . ?
B11 H11 1.12 . ?
B18 B13 1.751(10) . ?
B18 B14 1.802(10) . ?
B18 B17 1.838(10) . ?
B18 H18 1.07(6) . ?
B13 B14 1.767(9) . ?
B13 B17 1.804(11) . ?
B13 B15 1.813(10) . ?
B13 B12 1.829(10) . ?
B13 H13A 1.12 . ?
B16 B12 1.755(11) . ?
B16 B17 1.853(10) . ?
B16 H16A 1.02(6) . ?
B16 H17E 1.375(10) . ?
B10 B15 1.772(9) . ?
B10 B14 1.775(9) . ?
B10 H10 1.12 . ?
B2 B6 1.767(10) . ?
B2 B3 1.786(10) . ?
B2 H2 1.12 . ?
B17 B12 1.808(11) . ?
B17 H17D 0.97(7) . ?
B17 H17E 1.079(10) . ?
B3 B4 1.748(10) . ?
B3 B6 1.776(11) . ?
B3 B7 1.794(10) . ?
B3 H3 1.12 . ?
B4 B7 1.754(11) . ?
B4 B8 1.770(10) . ?
B4 B5 1.801(11) . ?
B4 B6 1.803(10) . ?
B4 H4 1.12 . ?
B14 B15 1.778(10) . ?
B14 H14 1.12 . ?
B5 B9 1.771(11) . ?
B5 B8 1.782(11) . ?
B5 B6 1.806(11) . ?
B5 H5A 1.12 . ?
B6 H6 1.12 . ?
B7 B8 1.826(10) . ?
B7 H7 1.00(6) . ?
B8 B9 1.837(10) . ?
B8 H8A 1.01(7) . ?
B8 H8B 1.082(10) . ?
B9 H8B 1.375(10) . ?
B9 H9 1.07(6) . ?
B15 B12 1.825(10) . ?
B15 H15 1.12 . ?
B12 H12 1.12 . ?
N1 P1 1.625(5) . ?
N2 P1 1.629(5) . ?
N3 P2 1.622(5) . ?
N4 P2 1.640(5) . ?
N5 P3 1.632(5) . ?
N6 P3 1.623(5) . ?
N7 P4 1.643(5) . ?
N8 P4 1.630(5) . ?
